data_9003099
loop_
_publ_author_name
'Ferro, O.'
'Quartieri, S.'
'Vezzalini, G.'
'Ceriani, C.'
'Fois, E.'
'Gamba, A.'
'Cruciani, G.'

_publ_section_title
;Dehydration dynamics of bikitaite: I. In situ synchrotron powder X-ray
 diffraction study Sample: T = 30 C
;
_journal_name_full 'American Mineralogist'
_journal_page_first 94
_journal_page_last 101
_journal_volume 89
_journal_year 2004
_chemical_formula_sum 'Al H2 Li O7 Si2'
_chemical_name_mineral Bikitaite
_space_group_IT_number 1
_symmetry_space_group_name_Hall 'P 1'
_symmetry_space_group_name_H-M 'P 1'
_cell_angle_alpha 89.892
_cell_angle_beta 114.423
_cell_angle_gamma 89.955
_cell_formula_units_Z 2
_cell_length_a 8.6121
_cell_length_b 4.9579
_cell_length_c 7.6040
_cell_volume 295.621
_database_code_amcsd 0003188
_diffrn_ambient_temperature 303.15
_exptl_crystal_density_diffrn 2.293
_cod_original_formula_sum 'Li Al Si2 O7 H2'
_cod_database_code 9003099

loop_
_space_group_symop_operation_xyz
x,y,z

loop_
_atom_site_label
_atom_site_fract_x
_atom_site_fract_y
_atom_site_fract_z
_atom_site_U_iso_or_equiv
_atom_site_type_symbol
_atom_site_attached_hydrogens
Li1 0.27000 0.39500 0.12800 0.05699 Li 0
Li2 0.65900 0.87600 0.83100 0.05699 Li 0
Al13 0.37300 0.89600 0.94200 0.03800 Al 0
Al21 0.88000 0.39200 0.91000 0.03800 Al 0
Si11 0.08600 0.87100 0.10000 0.04686 Si 0
Si12 0.10380 0.80060 0.50490 0.04686 Si 0
Si22 0.88500 0.32400 0.49100 0.04686 Si 0
Si23 0.60700 0.38500 0.06800 0.04686 Si 0
O11 0.25600 0.78700 0.06800 0.03926 O 0
O12 0.04900 0.18400 0.03500 0.03926 O 0
O13 0.15200 0.84800 0.32800 0.03926 O 0
O14 0.05500 0.49600 0.52600 0.03926 O 0
O15 0.26100 0.93300 0.69000 0.03926 O 0
O16 0.42300 0.22800 0.02000 0.03926 O 0
O21 0.71400 0.24000 0.95800 0.02913 O 0
O22 0.89900 0.73200 0.96300 0.02913 O 0
O23 0.82800 0.34500 0.66700 0.03926 O 0
O24 0.95300 0.02000 0.47500 0.03926 O 0
O25 0.73800 0.43200 0.29200 0.03926 O 0
O26 0.54300 0.67800 0.97300 0.02913 O 0
Wat17 0.41200 0.36600 0.41300 0.03800 O 2
Wat27 0.58300 0.84900 0.54100 0.03800 O 2

loop_
_cod_changelog_entry_id
_cod_changelog_entry_author
_cod_changelog_entry_date
_cod_changelog_entry_text
1
;cod-tools version 3.8.0
Id: cif_guess_AMCSD_atom_types 9574 2023-05-10 09:00:05Z saulius
;
2023-05-10T18:48:19+03:00
;Derived atom types and hydrogen counts
from atom names that follow the AMCSD naming convention
(Wat == water, O-H == hydroxyl).
;

loop_
_cod_related_entry_id
_cod_related_entry_database
_cod_related_entry_code
1 AMCSD 0003188
